data_4069619
loop_
_publ_author_name
'Liu, Fengli'
'Pullarkat, Sumod A.'
'Li, Yongxin'
'Chen, Shuli'
'Yuan, Mingjun'
'Lee, Zhi Yi'
'Leung, Pak-Hing'

_publ_section_title
;
 Highly Enantioselective Synthesis of (2-Pyridyl)phosphine Based C-Chiral
 Unsymmetrical P,N-Ligands Using a Chiral Palladium Complex
;
_journal_issue 13
_journal_name_full Organometallics
_journal_page_first 3941
_journal_paper_doi 10.1021/om900305u
_journal_volume 28
_journal_year 2009
_chemical_absolute_configuration ad
_chemical_formula_moiety 'C35 H36 N2 O2 P Pd, C H Cl3, Cl O4'
_chemical_formula_sum 'C36 H37 Cl4 N2 O6 P Pd'
_chemical_formula_weight 872.85
_chemical_name_systematic
;

 ?

;
_space_group_IT_number 1
_symmetry_cell_setting triclinic
_symmetry_space_group_name_Hall 'P 1'
_symmetry_space_group_name_H-M 'P 1'
_atom_sites_solution_hydrogens geom
_atom_sites_solution_primary direct
_atom_sites_solution_secondary difmap
_audit_creation_method SHELXL-97
_cell_angle_alpha 84.9060(10)
_cell_angle_beta 73.042(2)
_cell_angle_gamma 86.7710(10)
_cell_formula_units_Z 1
_cell_length_a 9.7638(3)
_cell_length_b 9.9971(3)
_cell_length_c 10.0920(3)
_cell_measurement_reflns_used 7053
_cell_measurement_temperature 173(2)
_cell_measurement_theta_max 0.00
_cell_measurement_theta_min 0.00
_cell_volume 938.04(5)
_computing_cell_refinement 'Bruker SMART'
_computing_data_collection 'Bruker SMART'
_computing_data_reduction 'Bruker SAINT'
_computing_molecular_graphics 'Bruker SHELXTL'
_computing_publication_material 'Bruker SHELXTL'
_computing_structure_refinement 'SHELXL-97 (Sheldrick, 1997)'
_computing_structure_solution 'SHELXS-97 (Sheldrick, 1990)'
_diffrn_ambient_temperature 173(2)
_diffrn_measured_fraction_theta_full 0.992
_diffrn_measured_fraction_theta_max 0.992
_diffrn_measurement_device_type 'CCD area detector'
_diffrn_measurement_method 'phi and omega scans'
_diffrn_radiation_monochromator graphite
_diffrn_radiation_source 'fine-focus sealed tube'
_diffrn_radiation_type MoK\a
_diffrn_radiation_wavelength 0.71073
_diffrn_reflns_av_R_equivalents 0.0295
_diffrn_reflns_av_sigmaI/netI 0.0475
_diffrn_reflns_limit_h_max 16
_diffrn_reflns_limit_h_min -16
_diffrn_reflns_limit_k_max 16
_diffrn_reflns_limit_k_min -16
_diffrn_reflns_limit_l_max 16
_diffrn_reflns_limit_l_min -16
_diffrn_reflns_number 42144
_diffrn_reflns_theta_full 36.57
_diffrn_reflns_theta_max 36.57
_diffrn_reflns_theta_min 2.83
_exptl_absorpt_coefficient_mu 0.869
_exptl_absorpt_correction_T_max 0.9029
_exptl_absorpt_correction_T_min 0.7805
_exptl_absorpt_correction_type multi-scan
_exptl_absorpt_process_details sadabs
_exptl_crystal_colour colourless
_exptl_crystal_density_diffrn 1.545
_exptl_crystal_density_method 'not measured'
_exptl_crystal_description prism
_exptl_crystal_F_000 444
_exptl_crystal_size_max 0.30
_exptl_crystal_size_mid 0.22
_exptl_crystal_size_min 0.12
_refine_diff_density_max 0.438
_refine_diff_density_min -0.706
_refine_diff_density_rms 0.080
_refine_ls_abs_structure_details 'Flack H D (1983), Acta Cryst. A39, 876-881'
_refine_ls_abs_structure_Flack -0.011(9)
_refine_ls_extinction_method none
_refine_ls_goodness_of_fit_ref 1.010
_refine_ls_hydrogen_treatment constr
_refine_ls_matrix_type full
_refine_ls_number_parameters 455
_refine_ls_number_reflns 15882
_refine_ls_number_restraints 3
_refine_ls_restrained_S_all 1.010
_refine_ls_R_factor_all 0.0376
_refine_ls_R_factor_gt 0.0331
_refine_ls_shift/su_max 0.001
_refine_ls_shift/su_mean 0.000
_refine_ls_structure_factor_coef Fsqd
_refine_ls_weighting_details 'calc w=1/[\s^2^(Fo^2^)+(0.0327P)^2^+0.0000P] where P=(Fo^2^+2Fc^2^)/3'
_refine_ls_weighting_scheme calc
_refine_ls_wR_factor_gt 0.0657
_refine_ls_wR_factor_ref 0.0686
_reflns_number_gt 14891
_reflns_number_total 15882
_reflns_threshold_expression >2sigma(I)
_cod_data_source_file om900305u_si_002.cif
_cod_data_source_block leung303
_cod_depositor_comments
;
The following automatic conversions were performed:

'_symmetry_cell_setting' value 'Triclinic' changed to 'triclinic'
according to /home/saulius/struct/CIF-dictionaries/cif_core.dic
dictionary named 'cif_core.dic' version 2.4.2 from 2011-04-26.

Automatic conversion script
Id: cif_fix_values 1715 2011-07-08 13:25:40Z adriana 
;
_cod_original_sg_symbol_H-M P1
_cod_database_code 4069619

loop_
_symmetry_equiv_pos_as_xyz
'x, y, z'

loop_
_atom_site_label
_atom_site_type_symbol
_atom_site_fract_x
_atom_site_fract_y
_atom_site_fract_z
_atom_site_U_iso_or_equiv
_atom_site_adp_type
_atom_site_occupancy
_atom_site_symmetry_multiplicity
_atom_site_calc_flag
_atom_site_refinement_flags
Pd1 Pd 0.6008 0.9634 0.5397 0.01891(3) Uani 1 1 d .
C1 C 0.4514(2) 1.0817(2) 0.4831(2) 0.0207(4) Uani 1 1 d .
C2 C 0.30318(18) 1.0583(2) 0.51445(19) 0.0252(3) Uani 1 1 d .
H2 H 0.2641 0.9827 0.5748 0.030 Uiso 1 1 calc R
C3 C 0.21541(19) 1.1428(2) 0.4591(2) 0.0292(4) Uani 1 1 d .
H3 H 0.1163 1.1250 0.4821 0.035 Uiso 1 1 calc R
C4 C 0.26906(19) 1.2559(2) 0.36849(19) 0.0251(3) Uani 1 1 d .
C5 C 0.1792(2) 1.3449(2) 0.3103(2) 0.0328(4) Uani 1 1 d .
H5 H 0.0793 1.3302 0.3354 0.039 Uiso 1 1 calc R
C6 C 0.2337(2) 1.4504(2) 0.2197(2) 0.0362(5) Uani 1 1 d .
H6 H 0.1723 1.5080 0.1809 0.043 Uiso 1 1 calc R
C7 C 0.3813(3) 1.4746(2) 0.1831(2) 0.0372(5) Uani 1 1 d .
H7 H 0.4188 1.5488 0.1197 0.045 Uiso 1 1 calc R
C8 C 0.4713(2) 1.3922(2) 0.2381(2) 0.0292(4) Uani 1 1 d .
H8 H 0.5704 1.4106 0.2134 0.035 Uiso 1 1 calc R
C9 C 0.41794(19) 1.27926(18) 0.33196(17) 0.0222(3) Uani 1 1 d .
C10 C 0.50700(17) 1.19049(18) 0.39174(18) 0.0216(3) Uani 1 1 d .
C11 C 0.66591(18) 1.20903(19) 0.35926(19) 0.0244(3) Uani 1 1 d .
H11 H 0.7019 1.2554 0.2643 0.029 Uiso 1 1 calc R
C12 C 0.6958(2) 1.2943(2) 0.4645(2) 0.0346(4) Uani 1 1 d .
H12A H 0.6372 1.3776 0.4698 0.052 Uiso 1 1 calc R
H12B H 0.7974 1.3159 0.4357 0.052 Uiso 1 1 calc R
H12C H 0.6720 1.2443 0.5559 0.052 Uiso 1 1 calc R
C13 C 0.7291(2) 1.0075(2) 0.2333(2) 0.0344(4) Uani 1 1 d .
H13A H 0.7813 1.0623 0.1505 0.052 Uiso 1 1 calc R
H13B H 0.6291 1.0019 0.2336 0.052 Uiso 1 1 calc R
H13C H 0.7733 0.9170 0.2322 0.052 Uiso 1 1 calc R
C14 C 0.8866(2) 1.0771(2) 0.3568(2) 0.0365(5) Uani 1 1 d .
H14A H 0.9342 0.9887 0.3398 0.055 Uiso 1 1 calc R
H14B H 0.8918 1.1042 0.4461 0.055 Uiso 1 1 calc R
H14C H 0.9344 1.1431 0.2823 0.055 Uiso 1 1 calc R
C15 C 0.8400(2) 0.7545(2) 0.4733(2) 0.0356(4) Uani 1 1 d .
H15 H 0.8094 0.7560 0.3921 0.043 Uiso 1 1 calc R
C16 C 0.9579(3) 0.6753(3) 0.4807(3) 0.0476(6) Uani 1 1 d .
H16 H 1.0064 0.6220 0.4066 0.057 Uiso 1 1 calc R
C17 C 1.0041(3) 0.6744(3) 0.5958(3) 0.0550(7) Uani 1 1 d .
H17 H 1.0887 0.6250 0.6007 0.066 Uiso 1 1 calc R
C18 C 0.9261(2) 0.7465(3) 0.7051(3) 0.0426(5) Uani 1 1 d .
H18 H 0.9541 0.7433 0.7880 0.051 Uiso 1 1 calc R
C19 C 0.8063(2) 0.8238(2) 0.6938(2) 0.0291(4) Uani 1 1 d .
C20 C 0.7125(2) 0.8956(2) 0.8124(2) 0.0307(4) Uani 1 1 d .
H20A H 0.7038 0.9920 0.7824 0.037 Uiso 1 1 calc R
H20B H 0.7570 0.8889 0.8892 0.037 Uiso 1 1 calc R
C21 C 0.5623(2) 0.83651(18) 0.86488(18) 0.0237(3) Uani 1 1 d .
H21 H 0.5754 0.7365 0.8728 0.028 Uiso 1 1 calc R
C22 C 0.4860(2) 0.8791(2) 1.0084(2) 0.0305(4) Uani 1 1 d .
C23 C 0.2841(4) 0.8466(4) 1.2029(3) 0.0695(10) Uani 1 1 d .
H23A H 0.3390 0.8305 1.2703 0.104 Uiso 1 1 calc R
H23B H 0.1972 0.7940 1.2340 0.104 Uiso 1 1 calc R
H23C H 0.2575 0.9424 1.1952 0.104 Uiso 1 1 calc R
C24 C 0.31085(19) 0.99149(18) 0.83139(18) 0.0234(3) Uani 1 1 d .
C25 C 0.3522(2) 1.1101(2) 0.8698(2) 0.0322(4) Uani 1 1 d .
H25 H 0.4507 1.1302 0.8458 0.039 Uiso 1 1 calc R
C26 C 0.2491(3) 1.1986(2) 0.9430(2) 0.0443(6) Uani 1 1 d .
H26 H 0.2776 1.2767 0.9739 0.053 Uiso 1 1 calc R
C27 C 0.1057(3) 1.1739(3) 0.9711(2) 0.0485(6) Uani 1 1 d .
H27 H 0.0354 1.2360 1.0193 0.058 Uiso 1 1 calc R
C28 C 0.0644(3) 1.0596(3) 0.9295(3) 0.0483(6) Uani 1 1 d .
H28 H -0.0346 1.0440 0.9470 0.058 Uiso 1 1 calc R
C29 C 0.1658(2) 0.9665(2) 0.8620(2) 0.0336(4) Uani 1 1 d .
H29 H 0.1363 0.8859 0.8368 0.040 Uiso 1 1 calc R
C30 C 0.37573(19) 0.72334(18) 0.72358(19) 0.0231(3) Uani 1 1 d .
C31 C 0.4211(2) 0.6697(2) 0.5938(2) 0.0282(4) Uani 1 1 d .
H31 H 0.4845 0.7180 0.5171 0.034 Uiso 1 1 calc R
C32 C 0.3727(2) 0.5451(2) 0.5773(3) 0.0367(5) Uani 1 1 d .
H32 H 0.4026 0.5093 0.4888 0.044 Uiso 1 1 calc R
C33 C 0.2829(2) 0.4742(2) 0.6872(3) 0.0399(5) Uani 1 1 d .
H33 H 0.2540 0.3877 0.6762 0.048 Uiso 1 1 calc R
C34 C 0.2337(3) 0.5288(2) 0.8157(3) 0.0390(5) Uani 1 1 d .
H34 H 0.1670 0.4818 0.8908 0.047 Uiso 1 1 calc R
C35 C 0.2816(2) 0.6511(2) 0.8339(2) 0.0315(4) Uani 1 1 d .
H35 H 0.2501 0.6864 0.9225 0.038 Uiso 1 1 calc R
C36 C 0.7708(3) 0.3831(2) 0.8337(2) 0.0373(5) Uani 1 1 d .
H36 H 0.8019 0.4408 0.8949 0.045 Uiso 1 1 calc R
Cl1 Cl 0.83440(7) 0.60190(6) 0.11915(6) 0.04171(12) Uani 1 1 d .
Cl2 Cl 0.92375(7) 0.33017(8) 0.70277(8) 0.05335(16) Uani 1 1 d .
Cl3 Cl 0.68748(8) 0.24134(6) 0.93443(7) 0.04774(14) Uani 1 1 d .
Cl4 Cl 0.65080(7) 0.47692(6) 0.75893(7) 0.04938(15) Uani 1 1 d .
N1 N 0.73435(18) 1.06994(19) 0.35994(19) 0.0239(4) Uani 1 1 d .
N2 N 0.7667(2) 0.82954(19) 0.5760(2) 0.0261(4) Uani 1 1 d .
O1 O 0.5233(2) 0.96869(18) 1.06073(17) 0.0448(4) Uani 1 1 d .
O2 O 0.37040(19) 0.80685(16) 1.06895(15) 0.0397(4) Uani 1 1 d .
O3 O 0.8903(3) 0.4695(2) 0.0976(3) 0.0942(9) Uani 1 1 d .
O4 O 0.9429(3) 0.6954(3) 0.1034(3) 0.0953(10) Uani 1 1 d .
O5 O 0.7508(3) 0.6348(3) 0.0254(3) 0.0846(8) Uani 1 1 d .
O6 O 0.7381(4) 0.6068(3) 0.2539(2) 0.1035(11) Uani 1 1 d .
P1 P 0.45285(6) 0.87924(5) 0.74011(5) 0.01882(10) Uani 1 1 d .

loop_
_atom_site_aniso_label
_atom_site_aniso_U_11
_atom_site_aniso_U_22
_atom_site_aniso_U_33
_atom_site_aniso_U_23
_atom_site_aniso_U_13
_atom_site_aniso_U_12
Pd1 0.01665(4) 0.02211(5) 0.01839(5) -0.00186(4) -0.00598(3) 0.00117(3)
C1 0.0187(8) 0.0258(9) 0.0173(8) -0.0025(7) -0.0045(6) 0.0001(7)
C2 0.0185(7) 0.0317(9) 0.0241(8) 0.0022(7) -0.0054(6) -0.0019(6)
C3 0.0175(7) 0.0408(11) 0.0311(9) -0.0021(8) -0.0102(7) 0.0004(7)
C4 0.0216(8) 0.0303(9) 0.0249(8) -0.0044(7) -0.0097(7) 0.0055(7)
C5 0.0282(9) 0.0385(11) 0.0343(10) -0.0062(8) -0.0142(8) 0.0100(8)
C6 0.0421(11) 0.0345(10) 0.0342(10) -0.0026(8) -0.0175(9) 0.0158(9)
C7 0.0479(12) 0.0291(9) 0.0326(10) 0.0044(8) -0.0122(9) 0.0079(9)
C8 0.0298(9) 0.0265(8) 0.0288(9) 0.0010(7) -0.0063(7) 0.0025(7)
C9 0.0242(8) 0.0246(8) 0.0186(7) -0.0038(6) -0.0077(6) 0.0034(6)
C10 0.0182(7) 0.0263(8) 0.0199(7) -0.0023(6) -0.0049(6) 0.0002(6)
C11 0.0200(7) 0.0266(8) 0.0262(8) 0.0017(6) -0.0069(6) -0.0018(6)
C12 0.0300(10) 0.0331(10) 0.0460(12) -0.0066(9) -0.0177(9) -0.0038(8)
C13 0.0343(10) 0.0446(12) 0.0212(8) -0.0057(8) -0.0035(7) 0.0043(9)
C14 0.0164(8) 0.0451(12) 0.0447(12) 0.0037(10) -0.0057(8) -0.0014(8)
C15 0.0316(10) 0.0321(10) 0.0384(11) -0.0038(8) -0.0042(8) 0.0084(8)
C16 0.0338(11) 0.0401(12) 0.0549(15) 0.0026(11) 0.0041(10) 0.0163(9)
C17 0.0262(10) 0.0573(16) 0.0701(18) 0.0209(14) -0.0065(11) 0.0141(10)
C18 0.0266(10) 0.0476(13) 0.0561(15) 0.0125(12) -0.0211(10) 0.0016(9)
C19 0.0219(8) 0.0297(9) 0.0376(10) 0.0043(8) -0.0132(7) -0.0019(7)
C20 0.0335(9) 0.0313(9) 0.0344(10) -0.0003(8) -0.0208(8) -0.0043(8)
C21 0.0299(8) 0.0215(7) 0.0230(8) -0.0015(6) -0.0131(7) 0.0011(6)
C22 0.0443(11) 0.0276(9) 0.0221(8) 0.0013(7) -0.0150(8) 0.0013(8)
C23 0.091(2) 0.067(2) 0.0324(13) -0.0098(12) 0.0131(14) -0.0054(17)
C24 0.0274(8) 0.0214(7) 0.0192(7) 0.0004(6) -0.0045(6) 0.0033(6)
C25 0.0419(11) 0.0224(8) 0.0330(10) -0.0033(7) -0.0124(8) 0.0037(7)
C26 0.0742(18) 0.0225(9) 0.0327(11) -0.0054(8) -0.0116(11) 0.0118(10)
C27 0.0585(15) 0.0392(12) 0.0332(11) -0.0030(9) 0.0055(10) 0.0210(11)
C28 0.0325(11) 0.0517(15) 0.0455(13) -0.0008(11) 0.0096(10) 0.0103(10)
C29 0.0268(9) 0.0338(10) 0.0343(10) -0.0041(8) 0.0007(8) 0.0014(8)
C30 0.0231(7) 0.0212(7) 0.0280(8) -0.0049(6) -0.0114(6) 0.0008(6)
C31 0.0261(8) 0.0273(8) 0.0341(9) -0.0110(7) -0.0116(7) 0.0030(7)
C32 0.0361(10) 0.0298(9) 0.0534(13) -0.0183(9) -0.0242(10) 0.0067(8)
C33 0.0415(11) 0.0216(8) 0.0675(16) -0.0060(9) -0.0322(12) -0.0002(8)
C34 0.0421(12) 0.0261(9) 0.0515(13) 0.0077(9) -0.0194(10) -0.0084(9)
C35 0.0384(10) 0.0241(8) 0.0327(10) 0.0018(7) -0.0118(8) -0.0054(8)
C36 0.0419(11) 0.0305(10) 0.0470(13) -0.0074(9) -0.0241(10) 0.0028(8)
Cl1 0.0532(3) 0.0348(3) 0.0380(3) -0.0047(2) -0.0124(2) -0.0085(2)
Cl2 0.0382(3) 0.0623(4) 0.0578(4) -0.0003(3) -0.0138(3) 0.0057(3)
Cl3 0.0555(4) 0.0383(3) 0.0476(3) -0.0030(2) -0.0120(3) -0.0020(3)
Cl4 0.0558(4) 0.0406(3) 0.0629(4) -0.0137(3) -0.0350(3) 0.0162(3)
N1 0.0150(7) 0.0335(9) 0.0230(8) -0.0017(7) -0.0054(6) 0.0001(6)
N2 0.0227(8) 0.0263(8) 0.0292(9) -0.0016(7) -0.0087(7) 0.0050(6)
O1 0.0631(11) 0.0452(9) 0.0339(8) -0.0151(7) -0.0228(8) -0.0008(8)
O2 0.0546(10) 0.0339(8) 0.0241(7) 0.0001(6) -0.0015(7) -0.0042(7)
O3 0.100(2) 0.0476(13) 0.158(3) -0.0289(16) -0.070(2) 0.0204(13)
O4 0.0701(16) 0.0764(18) 0.127(3) -0.0334(17) 0.0054(16) -0.0405(14)
O5 0.122(2) 0.0696(16) 0.0781(16) 0.0054(13) -0.0590(16) 0.0130(15)
O6 0.137(3) 0.127(2) 0.0403(12) -0.0210(13) 0.0020(14) -0.072(2)
P1 0.0205(2) 0.01792(19) 0.0184(2) -0.00161(16) -0.00642(17) 0.00065(16)

loop_
_atom_type_symbol
_atom_type_description
_atom_type_scat_dispersion_real
_atom_type_scat_dispersion_imag
_atom_type_scat_source
C C 0.0033 0.0016 'International Tables Vol C Tables 4.2.6.8 and 6.1.1.4'
H H 0.0000 0.0000 'International Tables Vol C Tables 4.2.6.8 and 6.1.1.4'
N N 0.0061 0.0033 'International Tables Vol C Tables 4.2.6.8 and 6.1.1.4'
O O 0.0106 0.0060 'International Tables Vol C Tables 4.2.6.8 and 6.1.1.4'
P P 0.1023 0.0942 'International Tables Vol C Tables 4.2.6.8 and 6.1.1.4'
Cl Cl 0.1484 0.1585 'International Tables Vol C Tables 4.2.6.8 and 6.1.1.4'
Pd Pd -0.9988 1.0072 'International Tables Vol C Tables 4.2.6.8 and 6.1.1.4'

loop_
_geom_angle_atom_site_label_1
_geom_angle_atom_site_label_2
_geom_angle_atom_site_label_3
_geom_angle
C1 Pd1 N1 80.53(7)
C1 Pd1 N2 173.26(9)
N1 Pd1 N2 95.61(7)
C1 Pd1 P1 95.57(6)
N1 Pd1 P1 172.14(5)
N2 Pd1 P1 88.90(5)
C10 C1 C2 118.52(18)
C10 C1 Pd1 113.71(14)
C2 C1 Pd1 127.43(15)
C3 C2 C1 121.02(18)
C2 C3 C4 121.38(17)
C3 C4 C9 118.72(16)
C3 C4 C5 122.08(17)
C9 C4 C5 119.19(18)
C6 C5 C4 121.18(19)
C5 C6 C7 120.03(18)
C8 C7 C6 120.6(2)
C7 C8 C9 120.75(19)
C4 C9 C8 118.20(16)
C4 C9 C10 118.88(16)
C8 C9 C10 122.92(16)
C1 C10 C9 121.43(16)
C1 C10 C11 116.41(16)
C9 C10 C11 122.16(16)
C10 C11 N1 106.39(15)
C10 C11 C12 110.03(15)
N1 C11 C12 113.03(15)
N2 C15 C16 122.7(2)
C17 C16 C15 119.0(2)
C16 C17 C18 119.0(2)
C17 C18 C19 119.9(2)
N2 C19 C18 120.3(2)
N2 C19 C20 117.58(16)
C18 C19 C20 122.0(2)
C19 C20 C21 111.51(15)
C22 C21 C20 110.34(16)
C22 C21 P1 111.90(13)
C20 C21 P1 112.44(12)
O1 C22 O2 124.2(2)
O1 C22 C21 124.2(2)
O2 C22 C21 111.62(17)
C29 C24 C25 119.25(18)
C29 C24 P1 123.76(15)
C25 C24 P1 116.98(15)
C26 C25 C24 119.9(2)
C27 C26 C25 120.3(2)
C28 C27 C26 119.9(2)
C27 C28 C29 120.7(2)
C28 C29 C24 119.8(2)
C35 C30 C31 118.90(17)
C35 C30 P1 123.74(15)
C31 C30 P1 117.24(15)
C32 C31 C30 119.8(2)
C33 C32 C31 120.6(2)
C32 C33 C34 119.96(19)
C35 C34 C33 120.0(2)
C34 C35 C30 120.7(2)
Cl4 C36 Cl3 110.49(13)
Cl4 C36 Cl2 110.45(13)
Cl3 C36 Cl2 109.27(12)
O6 Cl1 O3 110.1(2)
O6 Cl1 O4 108.59(16)
O3 Cl1 O4 112.49(18)
O6 Cl1 O5 105.9(2)
O3 Cl1 O5 107.26(16)
O4 Cl1 O5 112.32(19)
C14 N1 C13 108.32(17)
C14 N1 C11 110.42(17)
C13 N1 C11 108.55(16)
C14 N1 Pd1 115.30(14)
C13 N1 Pd1 109.48(14)
C11 N1 Pd1 104.57(12)
C15 N2 C19 118.88(19)
C15 N2 Pd1 118.11(15)
C19 N2 Pd1 122.88(14)
C22 O2 C23 115.8(2)
C30 P1 C24 108.89(9)
C30 P1 C21 105.67(8)
C24 P1 C21 104.08(8)
C30 P1 Pd1 112.99(6)
C24 P1 Pd1 116.65(6)
C21 P1 Pd1 107.60(6)

loop_
_geom_bond_atom_site_label_1
_geom_bond_atom_site_label_2
_geom_bond_distance
Pd1 C1 2.006(2)
Pd1 N1 2.1356(18)
Pd1 N2 2.1360(18)
Pd1 P1 2.2392(5)
C1 C10 1.387(3)
C1 C2 1.417(3)
C2 C3 1.370(3)
C3 C4 1.411(3)
C4 C9 1.419(3)
C4 C5 1.423(3)
C5 C6 1.356(3)
C6 C7 1.409(3)
C7 C8 1.372(3)
C8 C9 1.425(3)
C9 C10 1.425(2)
C10 C11 1.508(2)
C11 N1 1.509(3)
C11 C12 1.519(3)
C13 N1 1.487(3)
C14 N1 1.483(3)
C15 N2 1.339(3)
C15 C16 1.376(3)
C16 C17 1.362(4)
C17 C18 1.381(4)
C18 C19 1.392(3)
C19 N2 1.349(3)
C19 C20 1.492(3)
C20 C21 1.539(3)
C21 C22 1.510(3)
C21 P1 1.8834(18)
C22 O1 1.203(3)
C22 O2 1.334(3)
C23 O2 1.445(3)
C24 C29 1.391(3)
C24 C25 1.395(3)
C24 P1 1.8148(18)
C25 C26 1.387(3)
C26 C27 1.378(4)
C27 C28 1.372(4)
C28 C29 1.388(3)
C30 C35 1.393(3)
C30 C31 1.400(3)
C30 P1 1.8099(18)
C31 C32 1.397(3)
C32 C33 1.366(4)
C33 C34 1.394(4)
C34 C35 1.379(3)
C36 Cl4 1.757(2)
C36 Cl3 1.759(2)
C36 Cl2 1.772(3)
Cl1 O6 1.413(3)
Cl1 O3 1.413(2)
Cl1 O4 1.417(2)
Cl1 O5 1.426(2)
